data_7007202
loop_
_publ_author_name
'Fandos, Rosa'
'Gallego, Beatriz'
'Otero, Antonio'
'Rodr\'iguez, Ana'
'Ruiz, Mar\'ia Jos\'e'
'Terreros, Pilar'
'Pastor, Cesar'

_publ_section_title
;
 A new titanium building block for early-late heterometallic complexes;
 preparation of a new tetrameric metallomacrocycle by self assembly.
;
_journal_issue 22
_journal_name_full 'Dalton transactions (Cambridge, England : 2003)'
_journal_page_first 2683
_journal_page_last 2690
_journal_paper_doi 10.1039/b601544a
_journal_year 2006
_chemical_formula_sum 'C25 H30 N2 O5 Ti'
_chemical_formula_weight 486.41
_chemical_name_systematic
;
?
;
_space_group_IT_number 15
_symmetry_cell_setting monoclinic
_symmetry_space_group_name_Hall '-C 2yc'
_symmetry_space_group_name_H-M 'C 1 2/c 1'
_atom_sites_solution_hydrogens geom
_atom_sites_solution_primary direct
_atom_sites_solution_secondary difmap
_audit_creation_method SHELXL-97
_cell_angle_alpha 90.00
_cell_angle_beta 104.955(2)
_cell_angle_gamma 90.00
_cell_formula_units_Z 8
_cell_length_a 17.1811(5)
_cell_length_b 24.4114(6)
_cell_length_c 11.8199(3)
_cell_measurement_temperature 100(2)
_cell_volume 4789.5(2)
_computing_cell_refinement 'Bruker SMART'
_computing_data_collection 'Bruker SMART'
_computing_data_reduction 'Bruker SAINT'
_computing_molecular_graphics 'Bruker SHELXTL'
_computing_publication_material 'Bruker SHELXTL'
_computing_structure_refinement 'SHELXL-97 (Sheldrick, 1997)'
_computing_structure_solution 'SHELXS-97 (Sheldrick, 1990)'
_diffrn_ambient_temperature 100(2)
_diffrn_measured_fraction_theta_full 0.961
_diffrn_measured_fraction_theta_max 0.961
_diffrn_measurement_device_type 'CCD area detector'
_diffrn_measurement_method 'phi and omega scans'
_diffrn_radiation_monochromator graphite
_diffrn_radiation_source 'fine-focus sealed tube'
_diffrn_radiation_type CuK\a
_diffrn_radiation_wavelength 1.54178
_diffrn_reflns_av_R_equivalents 0.0678
_diffrn_reflns_av_sigmaI/netI 0.0559
_diffrn_reflns_limit_h_max 19
_diffrn_reflns_limit_h_min -19
_diffrn_reflns_limit_k_max 26
_diffrn_reflns_limit_k_min -29
_diffrn_reflns_limit_l_max 14
_diffrn_reflns_limit_l_min -14
_diffrn_reflns_number 16438
_diffrn_reflns_theta_full 70.55
_diffrn_reflns_theta_max 70.55
_diffrn_reflns_theta_min 3.22
_exptl_absorpt_coefficient_mu 3.346
_exptl_absorpt_correction_type multi-scan
_exptl_crystal_colour yellow
_exptl_crystal_density_diffrn 1.349
_exptl_crystal_density_meas 0
_exptl_crystal_density_method 'not measured'
_exptl_crystal_description prism
_exptl_crystal_F_000 2048
_exptl_crystal_size_max 0.05
_exptl_crystal_size_mid 0.03
_exptl_crystal_size_min 0.01
_refine_diff_density_max 0.596
_refine_diff_density_min -0.413
_refine_diff_density_rms 0.067
_refine_ls_extinction_method none
_refine_ls_goodness_of_fit_ref 1.001
_refine_ls_hydrogen_treatment mixed
_refine_ls_matrix_type full
_refine_ls_number_parameters 308
_refine_ls_number_reflns 4422
_refine_ls_number_restraints 0
_refine_ls_restrained_S_all 1.001
_refine_ls_R_factor_all 0.0665
_refine_ls_R_factor_gt 0.0450
_refine_ls_shift/su_max 0.001
_refine_ls_shift/su_mean 0.000
_refine_ls_structure_factor_coef Fsqd
_refine_ls_weighting_details 'calc w=1/[\s^2^(Fo^2^)+(0.0688P)^2^+1.3488P] where P=(Fo^2^+2Fc^2^)/3'
_refine_ls_weighting_scheme calc
_refine_ls_wR_factor_gt 0.1076
_refine_ls_wR_factor_ref 0.1203
_reflns_number_gt 3371
_reflns_number_total 4422
_reflns_threshold_expression >2sigma(I)
_cod_data_source_file b601544a.txt
_cod_data_source_block 4
_cod_depositor_comments
;
The following automatic conversions were performed:
'_symmetry_cell_setting' value 'Monoclinic' changed to 'monoclinic'
according to '/home/saulius/struct/CIF-dictionaries/cif_core.dic'
dictionary named 'cif_core.dic' version 2.4.1 from 2010-06-29.

Automatic conversion script
Id: cif_fix_enum 1527 2010-12-29 10:47:43Z saulius 
;
_cod_original_sg_symbol_H-M C2/c
_cod_database_code 7007202

loop_
_symmetry_equiv_pos_as_xyz
'x, y, z'
'-x, y, -z+1/2'
'x+1/2, y+1/2, z'
'-x+1/2, y+1/2, -z+1/2'
'-x, -y, -z'
'x, -y, z-1/2'
'-x+1/2, -y+1/2, -z'
'x+1/2, -y+1/2, z-1/2'

loop_
_atom_site_label
_atom_site_type_symbol
_atom_site_fract_x
_atom_site_fract_y
_atom_site_fract_z
_atom_site_U_iso_or_equiv
_atom_site_adp_type
_atom_site_occupancy
_atom_site_symmetry_multiplicity
_atom_site_calc_flag
_atom_site_refinement_flags
_atom_site_disorder_assembly
_atom_site_disorder_group
Ti1 Ti 0.74543(3) 0.620716(17) 0.87116(4) 0.01633(14) Uani 1 1 d . . .
C1 C 0.77394(16) 0.71056(10) 0.7158(2) 0.0207(5) Uani 1 1 d . . .
C2 C 0.78025(16) 0.65965(10) 0.6453(2) 0.0199(5) Uani 1 1 d . . .
C3 C 0.78690(17) 0.65657(11) 0.5312(2) 0.0248(6) Uani 1 1 d . . .
H3 H 0.7858 0.6887 0.4854 0.030 Uiso 1 1 calc R . .
C4 C 0.79530(17) 0.60501(12) 0.4856(2) 0.0274(6) Uani 1 1 d . . .
H4 H 0.7982 0.6016 0.4067 0.033 Uiso 1 1 calc R . .
C5 C 0.79951(17) 0.55823(11) 0.5550(2) 0.0243(6) Uani 1 1 d . . .
H5 H 0.8081 0.5230 0.5262 0.029 Uiso 1 1 calc R . .
C6 C 0.79063(16) 0.56510(10) 0.6677(2) 0.0206(5) Uani 1 1 d . . .
C7 C 0.79381(17) 0.52105(10) 0.7587(2) 0.0217(5) Uani 1 1 d . . .
C8 C 0.81759(16) 0.63630(9) 1.0375(2) 0.0196(5) Uani 1 1 d . . .
C9 C 0.83402(18) 0.64922(10) 1.1653(2) 0.0233(6) Uani 1 1 d . . .
H9A H 0.8260 0.6162 1.2082 0.035 Uiso 1 1 calc R . .
H9B H 0.7971 0.6780 1.1770 0.035 Uiso 1 1 calc R . .
H9C H 0.8897 0.6619 1.1944 0.035 Uiso 1 1 calc R . .
C10 C 0.95059(17) 0.61368(10) 0.9955(2) 0.0228(6) Uani 1 1 d . . .
C11 C 0.97245(19) 0.56625(12) 1.0813(3) 0.0335(7) Uani 1 1 d . . .
H11A H 0.9575 0.5754 1.1536 0.050 Uiso 1 1 calc R . .
H11B H 1.0306 0.5595 1.0992 0.050 Uiso 1 1 calc R . .
H11C H 0.9434 0.5333 1.0465 0.050 Uiso 1 1 calc R . .
C12 C 0.99658(19) 0.66562(12) 1.0426(3) 0.0341(7) Uani 1 1 d . . .
H12A H 0.9784 0.6957 0.9872 0.051 Uiso 1 1 calc R . .
H12B H 1.0544 0.6596 1.0529 0.051 Uiso 1 1 calc R . .
H12C H 0.9866 0.6750 1.1183 0.051 Uiso 1 1 calc R . .
C13 C 0.96841(19) 0.59875(14) 0.8793(2) 0.0337(7) Uani 1 1 d . . .
H13A H 0.9397 0.5650 0.8488 0.051 Uiso 1 1 calc R . .
H13B H 1.0265 0.5932 0.8916 0.051 Uiso 1 1 calc R . .
H13C H 0.9505 0.6285 0.8230 0.051 Uiso 1 1 calc R . .
C14 C 0.62980(16) 0.66017(10) 0.9110(2) 0.0210(5) Uani 1 1 d . . .
C15 C 0.63697(16) 0.60649(11) 0.9589(2) 0.0230(5) Uani 1 1 d . . .
C16 C 0.62380(17) 0.56891(10) 0.8649(2) 0.0234(6) Uani 1 1 d . . .
C17 C 0.60960(16) 0.59882(11) 0.7595(2) 0.0219(5) Uani 1 1 d . . .
C18 C 0.61092(16) 0.65513(10) 0.7868(2) 0.0208(5) Uani 1 1 d . . .
C19 C 0.63810(18) 0.71331(11) 0.9778(2) 0.0287(6) Uani 1 1 d . . .
H19A H 0.5846 0.7289 0.9713 0.043 Uiso 1 1 calc R . .
H19B H 0.6702 0.7391 0.9451 0.043 Uiso 1 1 calc R . .
H19C H 0.6649 0.7065 1.0604 0.043 Uiso 1 1 calc R . .
C20 C 0.64534(19) 0.59204(13) 1.0854(2) 0.0331(7) Uani 1 1 d . . .
H20A H 0.5929 0.5805 1.0955 0.050 Uiso 1 1 calc R . .
H20B H 0.6643 0.6241 1.1346 0.050 Uiso 1 1 calc R . .
H20C H 0.6842 0.5621 1.1084 0.050 Uiso 1 1 calc R . .
C21 C 0.61850(19) 0.50761(11) 0.8748(3) 0.0327(7) Uani 1 1 d . . .
H21A H 0.6503 0.4959 0.9522 0.049 Uiso 1 1 calc R . .
H21B H 0.6396 0.4902 0.8142 0.049 Uiso 1 1 calc R . .
H21C H 0.5621 0.4969 0.8646 0.049 Uiso 1 1 calc R . .
C22 C 0.58963(19) 0.57523(12) 0.6375(2) 0.0296(6) Uani 1 1 d . . .
H22A H 0.5313 0.5769 0.6034 0.044 Uiso 1 1 calc R . .
H22B H 0.6075 0.5370 0.6409 0.044 Uiso 1 1 calc R . .
H22C H 0.6171 0.5964 0.5890 0.044 Uiso 1 1 calc R . .
C23 C 0.59193(17) 0.70085(11) 0.6994(2) 0.0270(6) Uani 1 1 d . . .
H23A H 0.6148 0.6926 0.6335 0.040 Uiso 1 1 calc R . .
H23B H 0.6152 0.7350 0.7368 0.040 Uiso 1 1 calc R . .
H23C H 0.5334 0.7048 0.6708 0.040 Uiso 1 1 calc R . .
C24 C -0.0584(6) 0.8522(4) 0.6754(5) 0.120(3) Uani 1 1 d . . .
C25 C -0.0375(4) 0.8081(3) 0.6460(6) 0.097(2) Uani 1 1 d . . .
N1 N 0.77931(13) 0.61453(8) 0.70867(17) 0.0184(4) Uani 1 1 d . . .
N2 N 0.86245(13) 0.62368(8) 0.97288(17) 0.0191(4) Uani 1 1 d . . .
O1 O 0.76225(11) 0.69889(7) 0.81656(14) 0.0199(4) Uani 1 1 d . . .
O2 O 0.77984(13) 0.75651(7) 0.67761(16) 0.0293(5) Uani 1 1 d . . .
O3 O 0.77396(11) 0.53959(7) 0.85011(15) 0.0206(4) Uani 1 1 d . . .
O4 O 0.81482(13) 0.47427(7) 0.74479(17) 0.0302(5) Uani 1 1 d . . .
O5 O 0.0000 0.8763(2) 0.7500 0.0919(17) Uani 1 2 d S . .
O5A O 0.0000 0.7764(3) 0.7500 0.154(3) Uani 1 2 d S . .

loop_
_atom_site_aniso_label
_atom_site_aniso_U_11
_atom_site_aniso_U_22
_atom_site_aniso_U_33
_atom_site_aniso_U_23
_atom_site_aniso_U_13
_atom_site_aniso_U_12
Ti1 0.0186(3) 0.0146(2) 0.0157(2) 0.00074(15) 0.00408(16) 0.00123(16)
C1 0.0178(14) 0.0200(13) 0.0229(12) 0.0017(10) 0.0029(10) -0.0010(9)
C2 0.0156(14) 0.0215(12) 0.0213(12) 0.0023(9) 0.0024(10) -0.0008(9)
C3 0.0226(15) 0.0305(14) 0.0208(12) 0.0046(10) 0.0046(11) -0.0008(10)
C4 0.0226(16) 0.0415(16) 0.0190(12) -0.0019(11) 0.0070(11) -0.0011(11)
C5 0.0209(15) 0.0283(14) 0.0235(13) -0.0076(10) 0.0058(11) -0.0006(10)
C6 0.0189(14) 0.0201(12) 0.0220(12) -0.0030(9) 0.0040(10) -0.0003(9)
C7 0.0210(15) 0.0179(12) 0.0260(13) -0.0013(10) 0.0059(11) -0.0013(9)
C8 0.0234(15) 0.0146(11) 0.0202(12) 0.0028(9) 0.0045(10) -0.0009(9)
C9 0.0298(16) 0.0206(12) 0.0194(12) -0.0009(9) 0.0064(11) -0.0019(10)
C10 0.0198(15) 0.0245(13) 0.0222(12) -0.0027(10) 0.0020(10) 0.0024(10)
C11 0.0276(17) 0.0334(15) 0.0373(16) 0.0058(12) 0.0044(13) 0.0112(12)
C12 0.0227(17) 0.0322(15) 0.0481(18) -0.0096(13) 0.0106(14) -0.0011(11)
C13 0.0195(16) 0.0538(18) 0.0281(14) -0.0065(13) 0.0065(12) 0.0050(13)
C14 0.0167(14) 0.0246(13) 0.0229(12) -0.0002(10) 0.0073(10) 0.0021(9)
C15 0.0158(14) 0.0290(13) 0.0250(13) 0.0036(10) 0.0069(11) 0.0022(10)
C16 0.0171(14) 0.0215(13) 0.0324(14) 0.0015(10) 0.0079(11) -0.0003(9)
C17 0.0151(14) 0.0245(12) 0.0245(12) -0.0015(10) 0.0023(10) -0.0001(9)
C18 0.0145(14) 0.0232(12) 0.0240(12) 0.0018(10) 0.0038(10) 0.0029(9)
C19 0.0260(16) 0.0288(14) 0.0316(14) -0.0079(11) 0.0079(12) 0.0042(11)
C20 0.0270(17) 0.0451(17) 0.0287(14) 0.0104(12) 0.0100(12) 0.0009(13)
C21 0.0261(17) 0.0224(14) 0.0503(18) 0.0050(12) 0.0109(13) -0.0042(11)
C22 0.0254(16) 0.0338(15) 0.0281(14) -0.0096(11) 0.0046(12) -0.0031(11)
C23 0.0218(15) 0.0286(14) 0.0285(13) 0.0070(11) 0.0029(11) 0.0036(10)
C24 0.176(9) 0.117(6) 0.060(3) -0.001(4) 0.015(4) -0.028(6)
C25 0.069(4) 0.132(6) 0.088(4) 0.024(4) 0.015(3) 0.004(4)
N1 0.0185(12) 0.0196(10) 0.0166(9) -0.0005(8) 0.0039(8) -0.0012(8)
N2 0.0201(12) 0.0175(10) 0.0195(10) 0.0009(8) 0.0045(8) 0.0020(8)
O1 0.0240(10) 0.0157(8) 0.0198(8) 0.0008(6) 0.0054(7) -0.0003(6)
O2 0.0372(13) 0.0195(9) 0.0308(10) 0.0054(7) 0.0082(9) -0.0016(8)
O3 0.0230(10) 0.0166(8) 0.0221(8) 0.0005(7) 0.0055(7) 0.0024(7)
O4 0.0366(13) 0.0183(9) 0.0380(11) -0.0050(8) 0.0140(9) 0.0015(8)
O5 0.059(3) 0.069(3) 0.138(5) 0.000 0.007(3) 0.000
O5A 0.145(8) 0.117(6) 0.177(8) 0.000 -0.002(6) 0.000

loop_
_atom_type_symbol
_atom_type_description
_atom_type_scat_dispersion_real
_atom_type_scat_dispersion_imag
_atom_type_scat_source
C C 0.0181 0.0091 'International Tables Vol C Tables 4.2.6.8 and 6.1.1.4'
H H 0.0000 0.0000 'International Tables Vol C Tables 4.2.6.8 and 6.1.1.4'
N N 0.0311 0.0180 'International Tables Vol C Tables 4.2.6.8 and 6.1.1.4'
O O 0.0492 0.0322 'International Tables Vol C Tables 4.2.6.8 and 6.1.1.4'
Ti Ti 0.2191 1.8069 'International Tables Vol C Tables 4.2.6.8 and 6.1.1.4'

loop_
_geom_angle_atom_site_label_1
_geom_angle_atom_site_label_2
_geom_angle_atom_site_label_3
_geom_angle
_geom_angle_site_symmetry_1
_geom_angle_site_symmetry_3
_geom_angle_publ_flag
O1 Ti1 N2 87.46(8) . . ?
O1 Ti1 O3 142.39(8) . . ?
N2 Ti1 O3 83.00(8) . . ?
O1 Ti1 C8 91.68(8) . . ?
N2 Ti1 C8 35.38(10) . . ?
O3 Ti1 C8 100.81(8) . . ?
O1 Ti1 N1 72.12(7) . . ?
N2 Ti1 N1 94.32(8) . . ?
O3 Ti1 N1 72.46(7) . . ?
C8 Ti1 N1 128.82(10) . . ?
O1 Ti1 C14 82.99(8) . . ?
N2 Ti1 C14 127.85(9) . . ?
O3 Ti1 C14 130.64(9) . . ?
C8 Ti1 C14 93.67(10) . . ?
N1 Ti1 C14 129.94(8) . . ?
O1 Ti1 C15 117.44(8) . . ?
N2 Ti1 C15 120.43(9) . . ?
O3 Ti1 C15 98.57(8) . . ?
C8 Ti1 C15 87.54(10) . . ?
N1 Ti1 C15 143.27(9) . . ?
C14 Ti1 C15 34.85(9) . . ?
O1 Ti1 C18 75.24(8) . . ?
N2 Ti1 C18 155.92(8) . . ?
O3 Ti1 C18 120.88(8) . . ?
C8 Ti1 C18 127.00(10) . . ?
N1 Ti1 C18 96.09(8) . . ?
C14 Ti1 C18 34.66(9) . . ?
C15 Ti1 C18 57.21(9) . . ?
O1 Ti1 C17 103.12(8) . . ?
N2 Ti1 C17 169.14(8) . . ?
O3 Ti1 C17 87.03(8) . . ?
C8 Ti1 C17 144.40(10) . . ?
N1 Ti1 C17 86.73(9) . . ?
C14 Ti1 C17 57.16(9) . . ?
C15 Ti1 C17 56.87(9) . . ?
C18 Ti1 C17 33.86(9) . . ?
O1 Ti1 C16 131.51(8) . . ?
N2 Ti1 C16 137.62(9) . . ?
O3 Ti1 C16 74.14(8) . . ?
C8 Ti1 C16 115.10(10) . . ?
N1 Ti1 C16 111.44(9) . . ?
C14 Ti1 C16 57.09(9) . . ?
C15 Ti1 C16 34.17(9) . . ?
C18 Ti1 C16 56.29(9) . . ?
C17 Ti1 C16 33.78(9) . . ?
O2 C1 O1 126.2(2) . . ?
O2 C1 C2 121.6(2) . . ?
O1 C1 C2 112.1(2) . . ?
N1 C2 C3 121.2(2) . . ?
N1 C2 C1 110.8(2) . . ?
C3 C2 C1 128.0(2) . . ?
C2 C3 C4 118.0(2) . . ?
C2 C3 H3 121.0 . . ?
C4 C3 H3 121.0 . . ?
C3 C4 C5 120.5(2) . . ?
C3 C4 H4 119.8 . . ?
C5 C4 H4 119.8 . . ?
C6 C5 C4 117.5(2) . . ?
C6 C5 H5 121.2 . . ?
C4 C5 H5 121.2 . . ?
N1 C6 C5 121.3(2) . . ?
N1 C6 C7 111.5(2) . . ?
C5 C6 C7 127.1(2) . . ?
O4 C7 O3 126.1(2) . . ?
O4 C7 C6 121.8(2) . . ?
O3 C7 C6 112.1(2) . . ?
N2 C8 C9 132.9(3) . . ?
N2 C8 Ti1 71.85(14) . . ?
C9 C8 Ti1 155.2(2) . . ?
C8 C9 H9A 109.5 . . ?
C8 C9 H9B 109.5 . . ?
H9A C9 H9B 109.5 . . ?
C8 C9 H9C 109.5 . . ?
H9A C9 H9C 109.5 . . ?
H9B C9 H9C 109.5 . . ?
N2 C10 C11 108.0(2) . . ?
N2 C10 C12 109.7(2) . . ?
C11 C10 C12 112.0(2) . . ?
N2 C10 C13 108.0(2) . . ?
C11 C10 C13 110.2(2) . . ?
C12 C10 C13 108.9(3) . . ?
C10 C11 H11A 109.5 . . ?
C10 C11 H11B 109.5 . . ?
H11A C11 H11B 109.5 . . ?
C10 C11 H11C 109.5 . . ?
H11A C11 H11C 109.5 . . ?
H11B C11 H11C 109.5 . . ?
C10 C12 H12A 109.5 . . ?
C10 C12 H12B 109.5 . . ?
H12A C12 H12B 109.5 . . ?
C10 C12 H12C 109.5 . . ?
H12A C12 H12C 109.5 . . ?
H12B C12 H12C 109.5 . . ?
C10 C13 H13A 109.5 . . ?
C10 C13 H13B 109.5 . . ?
H13A C13 H13B 109.5 . . ?
C10 C13 H13C 109.5 . . ?
H13A C13 H13C 109.5 . . ?
H13B C13 H13C 109.5 . . ?
C15 C14 C18 107.7(2) . . ?
C15 C14 C19 126.8(2) . . ?
C18 C14 C19 125.5(2) . . ?
C15 C14 Ti1 73.28(15) . . ?
C18 C14 Ti1 74.85(15) . . ?
C19 C14 Ti1 119.01(19) . . ?
C16 C15 C14 107.8(2) . . ?
C16 C15 C20 125.7(2) . . ?
C14 C15 C20 126.0(3) . . ?
C16 C15 Ti1 74.73(16) . . ?
C14 C15 Ti1 71.87(15) . . ?
C20 C15 Ti1 125.6(2) . . ?
C17 C16 C15 108.3(2) . . ?
C17 C16 C21 125.7(3) . . ?
C15 C16 C21 125.8(3) . . ?
C17 C16 Ti1 73.04(15) . . ?
C15 C16 Ti1 71.10(15) . . ?
C21 C16 Ti1 125.75(19) . . ?
C16 C17 C18 108.3(2) . . ?
C16 C17 C22 126.3(2) . . ?
C18 C17 C22 125.2(2) . . ?
C16 C17 Ti1 73.19(15) . . ?
C18 C17 Ti1 72.82(15) . . ?
C22 C17 Ti1 123.64(19) . . ?
C17 C18 C14 107.8(2) . . ?
C17 C18 C23 125.5(2) . . ?
C14 C18 C23 126.7(2) . . ?
C17 C18 Ti1 73.32(15) . . ?
C14 C18 Ti1 70.48(15) . . ?
C23 C18 Ti1 123.91(19) . . ?
C14 C19 H19A 109.5 . . ?
C14 C19 H19B 109.5 . . ?
H19A C19 H19B 109.5 . . ?
C14 C19 H19C 109.5 . . ?
H19A C19 H19C 109.5 . . ?
H19B C19 H19C 109.5 . . ?
C15 C20 H20A 109.5 . . ?
C15 C20 H20B 109.5 . . ?
H20A C20 H20B 109.5 . . ?
C15 C20 H20C 109.5 . . ?
H20A C20 H20C 109.5 . . ?
H20B C20 H20C 109.5 . . ?
C16 C21 H21A 109.5 . . ?
C16 C21 H21B 109.5 . . ?
H21A C21 H21B 109.5 . . ?
C16 C21 H21C 109.5 . . ?
H21A C21 H21C 109.5 . . ?
H21B C21 H21C 109.5 . . ?
C17 C22 H22A 109.5 . . ?
C17 C22 H22B 109.5 . . ?
H22A C22 H22B 109.5 . . ?
C17 C22 H22C 109.5 . . ?
H22A C22 H22C 109.5 . . ?
H22B C22 H22C 109.5 . . ?
C18 C23 H23A 109.5 . . ?
C18 C23 H23B 109.5 . . ?
H23A C23 H23B 109.5 . . ?
C18 C23 H23C 109.5 . . ?
H23A C23 H23C 109.5 . . ?
H23B C23 H23C 109.5 . . ?
C25 C24 O5 111.2(9) . . ?
C24 C25 O5A 109.2(7) . . ?
C6 N1 C2 121.3(2) . . ?
C6 N1 Ti1 119.10(17) . . ?
C2 N1 Ti1 119.23(17) . . ?
C8 N2 C10 133.4(2) . . ?
C8 N2 Ti1 72.77(15) . . ?
C10 N2 Ti1 153.29(16) . . ?
C1 O1 Ti1 124.21(15) . . ?
C7 O3 Ti1 123.76(15) . . ?
C24 O5 C24 126.0(9) . 2_556 ?
C25 O5A C25 115.7(9) 2_556 . ?

loop_
_geom_bond_atom_site_label_1
_geom_bond_atom_site_label_2
_geom_bond_distance
_geom_bond_site_symmetry_2
_geom_bond_publ_flag
Ti1 O1 2.0586(17) . ?
Ti1 N2 2.060(2) . ?
Ti1 O3 2.0704(17) . ?
Ti1 C8 2.071(2) . ?
Ti1 N1 2.151(2) . ?
Ti1 C14 2.362(3) . ?
Ti1 C15 2.381(3) . ?
Ti1 C18 2.419(3) . ?
Ti1 C17 2.426(3) . ?
Ti1 C16 2.427(3) . ?
C1 O2 1.223(3) . ?
C1 O1 1.289(3) . ?
C1 C2 1.516(4) . ?
C2 N1 1.334(3) . ?
C2 C3 1.385(4) . ?
C3 C4 1.391(4) . ?
C3 H3 0.9500 . ?
C4 C5 1.397(4) . ?
C4 H4 0.9500 . ?
C5 C6 1.390(4) . ?
C5 H5 0.9500 . ?
C6 N1 1.333(3) . ?
C6 C7 1.512(4) . ?
C7 O4 1.222(3) . ?
C7 O3 1.296(3) . ?
C8 N2 1.255(3) . ?
C8 C9 1.497(3) . ?
C9 H9A 0.9800 . ?
C9 H9B 0.9800 . ?
C9 H9C 0.9800 . ?
C10 N2 1.488(4) . ?
C10 C11 1.522(4) . ?
C10 C12 1.522(4) . ?
C10 C13 1.526(4) . ?
C11 H11A 0.9800 . ?
C11 H11B 0.9800 . ?
C11 H11C 0.9800 . ?
C12 H12A 0.9800 . ?
C12 H12B 0.9800 . ?
C12 H12C 0.9800 . ?
C13 H13A 0.9800 . ?
C13 H13B 0.9800 . ?
C13 H13C 0.9800 . ?
C14 C15 1.420(4) . ?
C14 C18 1.425(4) . ?
C14 C19 1.506(4) . ?
C15 C16 1.413(4) . ?
C15 C20 1.506(4) . ?
C16 C17 1.410(4) . ?
C16 C21 1.506(4) . ?
C17 C18 1.411(4) . ?
C17 C22 1.508(4) . ?
C18 C23 1.498(3) . ?
C19 H19A 0.9800 . ?
C19 H19B 0.9800 . ?
C19 H19C 0.9800 . ?
C20 H20A 0.9800 . ?
C20 H20B 0.9800 . ?
C20 H20C 0.9800 . ?
C21 H21A 0.9800 . ?
C21 H21B 0.9800 . ?
C21 H21C 0.9800 . ?
C22 H22A 0.9800 . ?
C22 H22B 0.9800 . ?
C22 H22C 0.9800 . ?
C23 H23A 0.9800 . ?
C23 H23B 0.9800 . ?
C23 H23C 0.9800 . ?
C24 C25 1.215(10) . ?
C24 O5 1.294(8) . ?
C25 O5A 1.454(7) . ?
O5 C24 1.294(8) 2_556 ?
O5A C25 1.454(7) 2_556 ?

loop_
_geom_torsion_atom_site_label_1
_geom_torsion_atom_site_label_2
_geom_torsion_atom_site_label_3
_geom_torsion_atom_site_label_4
_geom_torsion
_geom_torsion_site_symmetry_1
_geom_torsion_site_symmetry_2
_geom_torsion_site_symmetry_3
_geom_torsion_site_symmetry_4
_geom_torsion_publ_flag
O2 C1 C2 N1 174.4(2) . . . . ?
O1 C1 C2 N1 -5.5(3) . . . . ?
O2 C1 C2 C3 -5.2(5) . . . . ?
O1 C1 C2 C3 175.0(3) . . . . ?
N1 C2 C3 C4 -2.1(4) . . . . ?
C1 C2 C3 C4 177.4(3) . . . . ?
C2 C3 C4 C5 -2.1(4) . . . . ?
C3 C4 C5 C6 3.4(4) . . . . ?
C4 C5 C6 N1 -0.7(4) . . . . ?
C4 C5 C6 C7 -179.3(3) . . . . ?
N1 C6 C7 O4 -169.6(2) . . . . ?
C5 C6 C7 O4 9.1(4) . . . . ?
N1 C6 C7 O3 8.9(3) . . . . ?
C5 C6 C7 O3 -172.4(3) . . . . ?
O1 Ti1 C8 N2 -83.23(14) . . . . ?
O3 Ti1 C8 N2 61.11(15) . . . . ?
N1 Ti1 C8 N2 -14.99(18) . . . . ?
C14 Ti1 C8 N2 -166.31(14) . . . . ?
C15 Ti1 C8 N2 159.37(15) . . . . ?
C18 Ti1 C8 N2 -155.95(13) . . . . ?
C17 Ti1 C8 N2 161.24(15) . . . . ?
C16 Ti1 C8 N2 138.53(14) . . . . ?
O1 Ti1 C8 C9 102.3(4) . . . . ?
N2 Ti1 C8 C9 -174.5(5) . . . . ?
O3 Ti1 C8 C9 -113.4(4) . . . . ?
N1 Ti1 C8 C9 170.5(4) . . . . ?
C14 Ti1 C8 C9 19.2(4) . . . . ?
C15 Ti1 C8 C9 -15.1(4) . . . . ?
C18 Ti1 C8 C9 29.5(5) . . . . ?
C17 Ti1 C8 C9 -13.3(5) . . . . ?
C16 Ti1 C8 C9 -36.0(4) . . . . ?
O1 Ti1 C14 C15 -171.62(16) . . . . ?
N2 Ti1 C14 C15 -90.37(17) . . . . ?
O3 Ti1 C14 C15 27.24(19) . . . . ?
C8 Ti1 C14 C15 -80.37(16) . . . . ?
N1 Ti1 C14 C15 128.82(15) . . . . ?
C18 Ti1 C14 C15 114.2(2) . . . . ?
C17 Ti1 C14 C15 77.80(16) . . . . ?
C16 Ti1 C14 C15 37.33(15) . . . . ?
O1 Ti1 C14 C18 74.14(15) . . . . ?
N2 Ti1 C14 C18 155.39(14) . . . . ?
O3 Ti1 C14 C18 -87.00(16) . . . . ?
C8 Ti1 C14 C18 165.38(15) . . . . ?
N1 Ti1 C14 C18 14.57(19) . . . . ?
C15 Ti1 C14 C18 -114.2(2) . . . . ?
C17 Ti1 C14 C18 -36.44(15) . . . . ?
C16 Ti1 C14 C18 -76.91(16) . . . . ?
O1 Ti1 C14 C19 -48.3(2) . . . . ?
N2 Ti1 C14 C19 32.9(2) . . . . ?
O3 Ti1 C14 C19 150.52(18) . . . . ?
C8 Ti1 C14 C19 42.9(2) . . . . ?
N1 Ti1 C14 C19 -107.9(2) . . . . ?
C15 Ti1 C14 C19 123.3(3) . . . . ?
C18 Ti1 C14 C19 -122.5(3) . . . . ?
C17 Ti1 C14 C19 -158.9(2) . . . . ?
C16 Ti1 C14 C19 160.6(2) . . . . ?
C18 C14 C15 C16 0.9(3) . . . . ?
C19 C14 C15 C16 179.3(3) . . . . ?
Ti1 C14 C15 C16 -66.66(19) . . . . ?
C18 C14 C15 C20 -171.2(3) . . . . ?
C19 C14 C15 C20 7.2(5) . . . . ?
Ti1 C14 C15 C20 121.3(3) . . . . ?
C18 C14 C15 Ti1 67.52(19) . . . . ?
C19 C14 C15 Ti1 -114.1(3) . . . . ?
O1 Ti1 C15 C16 124.38(15) . . . . ?
N2 Ti1 C15 C16 -131.31(15) . . . . ?
O3 Ti1 C15 C16 -44.44(16) . . . . ?
C8 Ti1 C15 C16 -145.00(16) . . . . ?
N1 Ti1 C15 C16 27.6(2) . . . . ?
C14 Ti1 C15 C16 115.0(2) . . . . ?
C18 Ti1 C15 C16 76.91(16) . . . . ?
C17 Ti1 C15 C16 36.30(15) . . . . ?
O1 Ti1 C15 C14 9.38(17) . . . . ?
N2 Ti1 C15 C14 113.69(15) . . . . ?
O3 Ti1 C15 C14 -159.44(15) . . . . ?
C8 Ti1 C15 C14 100.00(16) . . . . ?
N1 Ti1 C15 C14 -87.36(19) . . . . ?
C18 Ti1 C15 C14 -38.09(15) . . . . ?
C17 Ti1 C15 C14 -78.70(16) . . . . ?
C16 Ti1 C15 C14 -115.0(2) . . . . ?
O1 Ti1 C15 C20 -112.4(2) . . . . ?
N2 Ti1 C15 C20 -8.1(3) . . . . ?
O3 Ti1 C15 C20 78.8(2) . . . . ?
C8 Ti1 C15 C20 -21.8(2) . . . . ?
N1 Ti1 C15 C20 150.9(2) . . . . ?
C14 Ti1 C15 C20 -121.8(3) . . . . ?
C18 Ti1 C15 C20 -159.9(3) . . . . ?
C17 Ti1 C15 C20 159.5(3) . . . . ?
C16 Ti1 C15 C20 123.2(3) . . . . ?
C14 C15 C16 C17 0.8(3) . . . . ?
C20 C15 C16 C17 172.9(3) . . . . ?
Ti1 C15 C16 C17 -64.0(2) . . . . ?
C14 C15 C16 C21 -174.3(3) . . . . ?
C20 C15 C16 C21 -2.2(5) . . . . ?
Ti1 C15 C16 C21 121.0(3) . . . . ?
C14 C15 C16 Ti1 64.76(19) . . . . ?
C20 C15 C16 Ti1 -123.1(3) . . . . ?
O1 Ti1 C16 C17 38.89(19) . . . . ?
N2 Ti1 C16 C17 -169.18(14) . . . . ?
O3 Ti1 C16 C17 -109.14(16) . . . . ?
C8 Ti1 C16 C17 156.15(15) . . . . ?
N1 Ti1 C16 C17 -45.77(17) . . . . ?
C14 Ti1 C16 C17 78.80(16) . . . . ?
C15 Ti1 C16 C17 116.9(2) . . . . ?
C18 Ti1 C16 C17 37.04(15) . . . . ?
O1 Ti1 C16 C15 -77.99(18) . . . . ?
N2 Ti1 C16 C15 73.94(19) . . . . ?
O3 Ti1 C16 C15 133.97(16) . . . . ?
C8 Ti1 C16 C15 39.26(18) . . . . ?
N1 Ti1 C16 C15 -162.66(14) . . . . ?
C14 Ti1 C16 C15 -38.09(15) . . . . ?
C18 Ti1 C16 C15 -79.84(16) . . . . ?
C17 Ti1 C16 C15 -116.9(2) . . . . ?
O1 Ti1 C16 C21 161.0(2) . . . . ?
N2 Ti1 C16 C21 -47.0(3) . . . . ?
O3 Ti1 C16 C21 13.0(2) . . . . ?
C8 Ti1 C16 C21 -81.7(3) . . . . ?
N1 Ti1 C16 C21 76.4(3) . . . . ?
C14 Ti1 C16 C21 -159.1(3) . . . . ?
C15 Ti1 C16 C21 -121.0(3) . . . . ?
C18 Ti1 C16 C21 159.2(3) . . . . ?
C17 Ti1 C16 C21 122.1(3) . . . . ?
C15 C16 C17 C18 -2.1(3) . . . . ?
C21 C16 C17 C18 172.9(3) . . . . ?
Ti1 C16 C17 C18 -64.85(19) . . . . ?
C15 C16 C17 C22 -177.5(3) . . . . ?
C21 C16 C17 C22 -2.5(5) . . . . ?
Ti1 C16 C17 C22 119.7(3) . . . . ?
C15 C16 C17 Ti1 62.75(19) . . . . ?
C21 C16 C17 Ti1 -122.2(3) . . . . ?
O1 Ti1 C17 C16 -151.13(15) . . . . ?
N2 Ti1 C17 C16 42.2(5) . . . . ?
O3 Ti1 C17 C16 65.50(15) . . . . ?
C8 Ti1 C17 C16 -39.0(2) . . . . ?
N1 Ti1 C17 C16 138.08(16) . . . . ?
C14 Ti1 C17 C16 -78.57(16) . . . . ?
C15 Ti1 C17 C16 -36.74(15) . . . . ?
C18 Ti1 C17 C16 -115.9(2) . . . . ?
O1 Ti1 C17 C18 -35.23(16) . . . . ?
N2 Ti1 C17 C18 158.1(4) . . . . ?
O3 Ti1 C17 C18 -178.60(15) . . . . ?
C8 Ti1 C17 C18 76.9(2) . . . . ?
N1 Ti1 C17 C18 -106.02(15) . . . . ?
C14 Ti1 C17 C18 37.33(15) . . . . ?
C15 Ti1 C17 C18 79.16(16) . . . . ?
C16 Ti1 C17 C18 115.9(2) . . . . ?
O1 Ti1 C17 C22 86.0(2) . . . . ?
N2 Ti1 C17 C22 -80.6(5) . . . . ?
O3 Ti1 C17 C22 -57.3(2) . . . . ?
C8 Ti1 C17 C22 -161.8(2) . . . . ?
N1 Ti1 C17 C22 15.3(2) . . . . ?
C14 Ti1 C17 C22 158.6(3) . . . . ?
C15 Ti1 C17 C22 -159.6(3) . . . . ?
C18 Ti1 C17 C22 121.3(3) . . . . ?
C16 Ti1 C17 C22 -122.8(3) . . . . ?
C16 C17 C18 C14 2.6(3) . . . . ?
C22 C17 C18 C14 178.1(3) . . . . ?
Ti1 C17 C18 C14 -62.47(19) . . . . ?
C16 C17 C18 C23 -174.8(3) . . . . ?
C22 C17 C18 C23 0.7(4) . . . . ?
Ti1 C17 C18 C23 120.1(3) . . . . ?
C16 C17 C18 Ti1 65.09(19) . . . . ?
C22 C17 C18 Ti1 -119.4(3) . . . . ?
C15 C14 C18 C17 -2.1(3) . . . . ?
C19 C14 C18 C17 179.4(3) . . . . ?
Ti1 C14 C18 C17 64.32(19) . . . . ?
C15 C14 C18 C23 175.2(3) . . . . ?
C19 C14 C18 C23 -3.2(5) . . . . ?
Ti1 C14 C18 C23 -118.3(3) . . . . ?
C15 C14 C18 Ti1 -66.46(19) . . . . ?
C19 C14 C18 Ti1 115.1(3) . . . . ?
O1 Ti1 C18 C17 144.48(16) . . . . ?
N2 Ti1 C18 C17 -170.1(2) . . . . ?
O3 Ti1 C18 C17 1.63(18) . . . . ?
C8 Ti1 C18 C17 -134.76(16) . . . . ?
N1 Ti1 C18 C17 74.81(16) . . . . ?
C14 Ti1 C18 C17 -116.4(2) . . . . ?
C15 Ti1 C18 C17 -78.08(16) . . . . ?
C16 Ti1 C18 C17 -36.95(15) . . . . ?
O1 Ti1 C18 C14 -99.14(15) . . . . ?
N2 Ti1 C18 C14 -53.7(3) . . . . ?
O3 Ti1 C18 C14 118.01(15) . . . . ?
C8 Ti1 C18 C14 -18.38(19) . . . . ?
N1 Ti1 C18 C14 -168.81(15) . . . . ?
C15 Ti1 C18 C14 38.30(15) . . . . ?
C17 Ti1 C18 C14 116.4(2) . . . . ?
C16 Ti1 C18 C14 79.42(16) . . . . ?
O1 Ti1 C18 C23 22.5(2) . . . . ?
N2 Ti1 C18 C23 68.0(3) . . . . ?
O3 Ti1 C18 C23 -120.3(2) . . . . ?
C8 Ti1 C18 C23 103.3(2) . . . . ?
N1 Ti1 C18 C23 -47.2(2) . . . . ?
C14 Ti1 C18 C23 121.7(3) . . . . ?
C15 Ti1 C18 C23 160.0(2) . . . . ?
C17 Ti1 C18 C23 -122.0(3) . . . . ?
C16 Ti1 C18 C23 -158.9(3) . . . . ?
O5 C24 C25 O5A 51.3(9) . . . . ?
C5 C6 N1 C2 -3.5(4) . . . . ?
C7 C6 N1 C2 175.3(2) . . . . ?
C5 C6 N1 Ti1 169.3(2) . . . . ?
C7 C6 N1 Ti1 -11.8(3) . . . . ?
C3 C2 N1 C6 5.0(4) . . . . ?
C1 C2 N1 C6 -174.6(2) . . . . ?
C3 C2 N1 Ti1 -167.9(2) . . . . ?
C1 C2 N1 Ti1 12.5(3) . . . . ?
O1 Ti1 N1 C6 175.6(2) . . . . ?
N2 Ti1 N1 C6 89.7(2) . . . . ?
O3 Ti1 N1 C6 8.44(18) . . . . ?
C8 Ti1 N1 C6 98.3(2) . . . . ?
C14 Ti1 N1 C6 -120.34(19) . . . . ?
C15 Ti1 N1 C6 -72.2(2) . . . . ?
C18 Ti1 N1 C6 -112.1(2) . . . . ?
C17 Ti1 N1 C6 -79.5(2) . . . . ?
C16 Ti1 N1 C6 -56.0(2) . . . . ?
O1 Ti1 N1 C2 -11.37(18) . . . . ?
N2 Ti1 N1 C2 -97.29(19) . . . . ?
O3 Ti1 N1 C2 -178.5(2) . . . . ?
C8 Ti1 N1 C2 -88.7(2) . . . . ?
C14 Ti1 N1 C2 52.7(2) . . . . ?
C15 Ti1 N1 C2 100.8(2) . . . . ?
C18 Ti1 N1 C2 61.0(2) . . . . ?
C17 Ti1 N1 C2 93.5(2) . . . . ?
C16 Ti1 N1 C2 117.06(19) . . . . ?
C9 C8 N2 C10 3.2(5) . . . . ?
Ti1 C8 N2 C10 -173.7(3) . . . . ?
C9 C8 N2 Ti1 176.9(3) . . . . ?
C11 C10 N2 C8 59.9(3) . . . . ?
C12 C10 N2 C8 -62.4(4) . . . . ?
C13 C10 N2 C8 179.1(3) . . . . ?
C11 C10 N2 Ti1 -106.6(4) . . . . ?
C12 C10 N2 Ti1 131.1(3) . . . . ?
C13 C10 N2 Ti1 12.6(5) . . . . ?
O1 Ti1 N2 C8 96.50(14) . . . . ?
O3 Ti1 N2 C8 -119.95(15) . . . . ?
N1 Ti1 N2 C8 168.34(14) . . . . ?
C14 Ti1 N2 C8 17.41(18) . . . . ?
C15 Ti1 N2 C8 -24.09(17) . . . . ?
C18 Ti1 N2 C8 52.9(3) . . . . ?
C17 Ti1 N2 C8 -96.5(5) . . . . ?
C16 Ti1 N2 C8 -62.85(19) . . . . ?
O1 Ti1 N2 C10 -93.7(4) . . . . ?
O3 Ti1 N2 C10 49.8(4) . . . . ?
C8 Ti1 N2 C10 169.8(4) . . . . ?
N1 Ti1 N2 C10 -21.9(4) . . . . ?
C14 Ti1 N2 C10 -172.8(3) . . . . ?
C15 Ti1 N2 C10 145.7(4) . . . . ?
C18 Ti1 N2 C10 -137.3(3) . . . . ?
C17 Ti1 N2 C10 73.3(6) . . . . ?
C16 Ti1 N2 C10 106.9(4) . . . . ?
O2 C1 O1 Ti1 175.8(2) . . . . ?
C2 C1 O1 Ti1 -4.4(3) . . . . ?
N2 Ti1 O1 C1 103.7(2) . . . . ?
O3 Ti1 O1 C1 28.6(3) . . . . ?
C8 Ti1 O1 C1 138.8(2) . . . . ?
N1 Ti1 O1 C1 8.28(19) . . . . ?
C14 Ti1 O1 C1 -127.7(2) . . . . ?
C15 Ti1 O1 C1 -133.1(2) . . . . ?
C18 Ti1 O1 C1 -93.3(2) . . . . ?
C17 Ti1 O1 C1 -73.9(2) . . . . ?
C16 Ti1 O1 C1 -94.9(2) . . . . ?
O4 C7 O3 Ti1 176.2(2) . . . . ?
C6 C7 O3 Ti1 -2.1(3) . . . . ?
O1 Ti1 O3 C7 -23.2(3) . . . . ?
N2 Ti1 O3 C7 -99.7(2) . . . . ?
C8 Ti1 O3 C7 -130.4(2) . . . . ?
N1 Ti1 O3 C7 -2.9(2) . . . . ?
C14 Ti1 O3 C7 125.1(2) . . . . ?
C15 Ti1 O3 C7 140.4(2) . . . . ?
C18 Ti1 O3 C7 83.7(2) . . . . ?
C17 Ti1 O3 C7 84.6(2) . . . . ?
C16 Ti1 O3 C7 116.3(2) . . . . ?
C25 C24 O5 C24 -29.6(5) . . . 2_556 ?
C24 C25 O5A C25 -27.1(6) . . . 2_556 ?
